data_7001544
loop_
_publ_author_name
'Paraj\'o, Yolanda'
'Malina, Jaroslav'
'Meistermann, Isabelle'
'Clarkson, Guy J.'
'Pascu, Mirela'
'Rodger, Alison'
'Hannon, Michael J.'
'Lincoln, Per'

_publ_section_title
;
 Effect of bridging ligand structure on the thermal stability and DNA
 binding properties of iron(ii) triple helicates
;
_journal_issue 25
_journal_name_full 'Dalton Transactions'
_journal_page_first 4868
_journal_page_last 4874
_journal_paper_doi 10.1039/b822039e
_journal_year 2009
_chemical_formula_sum 'C85.25 H69.93 B4 F16 Fe2 N14.7 S3'
_chemical_formula_weight 1855.40
_chemical_name_systematic
;
?
;
_space_group_IT_number 15
_symmetry_cell_setting monoclinic
_symmetry_space_group_name_Hall '-C 2yc'
_symmetry_space_group_name_H-M 'C 1 2/c 1'
_atom_sites_solution_hydrogens geom
_atom_sites_solution_primary direct
_atom_sites_solution_secondary difmap
_audit_creation_method SHELXL-97
_cell_angle_alpha 90.00
_cell_angle_beta 103.689(6)
_cell_angle_gamma 90.00
_cell_formula_units_Z 4
_cell_length_a 18.898(6)
_cell_length_b 14.233(5)
_cell_length_c 32.457(10)
_cell_measurement_reflns_used 4237
_cell_measurement_temperature 180(2)
_cell_measurement_theta_max 27.672
_cell_measurement_theta_min 2.457
_cell_volume 8482(5)
_computing_cell_refinement 'SAINT (Siemens, 1995)'
_computing_data_collection 'SMART (Siemens, 1994)'
_computing_data_reduction 'SAINT (Siemens, 1995)'
_computing_molecular_graphics 'SHELXTL (Sheldrick, 1997)'
_computing_publication_material 'SHELXTL (Sheldrick, 1997)'
_computing_structure_refinement 'SHELXL-97 (Sheldrick, 1997)'
_computing_structure_solution 'SHELXS-97 (Sheldrick, 1990)'
_diffrn_ambient_temperature 180(2)
_diffrn_detector_area_resol_mean 8.192
_diffrn_measured_fraction_theta_full 0.998
_diffrn_measured_fraction_theta_max 0.910
_diffrn_measurement_device_type 'Siemens SMART diffractometer'
_diffrn_measurement_method '\w scans'
_diffrn_radiation_monochromator graphite
_diffrn_radiation_source 'fine-focus sealed tube'
_diffrn_radiation_type MoK\a
_diffrn_radiation_wavelength 0.71073
_diffrn_reflns_av_R_equivalents 0.0663
_diffrn_reflns_av_sigmaI/netI 0.0949
_diffrn_reflns_limit_h_max 24
_diffrn_reflns_limit_h_min -15
_diffrn_reflns_limit_k_max 19
_diffrn_reflns_limit_k_min -19
_diffrn_reflns_limit_l_max 41
_diffrn_reflns_limit_l_min -43
_diffrn_reflns_number 28402
_diffrn_reflns_theta_full 25.00
_diffrn_reflns_theta_max 29.20
_diffrn_reflns_theta_min 1.83
_diffrn_standards_decay_% nil
_exptl_absorpt_coefficient_mu 0.506
_exptl_absorpt_correction_T_max 0.9800
_exptl_absorpt_correction_T_min 0.8036
_exptl_absorpt_correction_type multi-scan
_exptl_absorpt_process_details 'SADABS (Sheldrick, 1996)'
_exptl_crystal_colour purple
_exptl_crystal_density_diffrn 1.453
_exptl_crystal_density_method 'not measured'
_exptl_crystal_description block
_exptl_crystal_F_000 3793
_exptl_crystal_size_max 0.32
_exptl_crystal_size_mid 0.32
_exptl_crystal_size_min 0.04
_refine_diff_density_max 0.758
_refine_diff_density_min -0.706
_refine_diff_density_rms 0.071
_refine_ls_extinction_method none
_refine_ls_goodness_of_fit_ref 1.054
_refine_ls_hydrogen_treatment constr
_refine_ls_matrix_type full
_refine_ls_number_parameters 622
_refine_ls_number_reflns 10463
_refine_ls_number_restraints 40
_refine_ls_restrained_S_all 1.055
_refine_ls_R_factor_all 0.1468
_refine_ls_R_factor_gt 0.0779
_refine_ls_shift/su_max 0.023
_refine_ls_shift/su_mean 0.001
_refine_ls_structure_factor_coef Fsqd
_refine_ls_weighting_details 'calc w=1/[\s^2^(Fo^2^)+(0.0558P)^2^+29.4487P] where P=(Fo^2^+2Fc^2^)/3'
_refine_ls_weighting_scheme calc
_refine_ls_wR_factor_gt 0.1597
_refine_ls_wR_factor_ref 0.1856
_reflns_number_gt 6182
_reflns_number_total 10463
_reflns_threshold_expression >2sigma(I)
_cod_data_source_file b822039e.txt
_cod_data_source_block mir31
_cod_depositor_comments
;
The following automatic conversions were performed:
'_symmetry_cell_setting' value 'Monoclinic' changed to 'monoclinic'
according to '/home/saulius/struct/CIF-dictionaries/cif_core.dic'
dictionary named 'cif_core.dic' version 2.4.1 from 2010-06-29.

Automatic conversion script
Id: cif_fix_enum 1527 2010-12-29 10:47:43Z saulius 
;
_cod_original_sg_symbol_H-M C2/c
_cod_original_formula_sum 'C85.25 H69.93 B4 F16 Fe2 N14.70 S3'
_cod_database_code 7001544

loop_
_symmetry_equiv_pos_as_xyz
'x, y, z'
'-x, y, -z+1/2'
'x+1/2, y+1/2, z'
'-x+1/2, y+1/2, -z+1/2'
'-x, -y, -z'
'x, -y, z-1/2'
'-x+1/2, -y+1/2, -z'
'x+1/2, -y+1/2, z-1/2'

loop_
_atom_site_label
_atom_site_type_symbol
_atom_site_fract_x
_atom_site_fract_y
_atom_site_fract_z
_atom_site_U_iso_or_equiv
_atom_site_adp_type
_atom_site_occupancy
_atom_site_symmetry_multiplicity
_atom_site_calc_flag
_atom_site_refinement_flags
_atom_site_disorder_assembly
_atom_site_disorder_group
Fe1 Fe 0.17467(3) 0.62406(4) 0.125867(17) 0.03321(16) Uani 1 1 d . . .
N101 N 0.15832(18) 0.5329(2) 0.07862(10) 0.0346(8) Uani 1 1 d . . .
C102 C 0.1502(2) 0.5488(3) 0.03717(12) 0.0393(10) Uani 1 1 d . . .
H10A H 0.1534 0.6117 0.0279 0.047 Uiso 1 1 calc R . .
C103 C 0.1375(3) 0.4781(3) 0.00717(14) 0.0505(12) Uani 1 1 d . . .
H10B H 0.1322 0.4926 -0.0220 0.061 Uiso 1 1 calc R . .
C104 C 0.1325(3) 0.3862(3) 0.01987(15) 0.0533(12) Uani 1 1 d . . .
H10C H 0.1242 0.3364 -0.0002 0.064 Uiso 1 1 calc R . .
C105 C 0.1399(3) 0.3686(3) 0.06252(15) 0.0484(11) Uani 1 1 d . . .
H10D H 0.1365 0.3061 0.0721 0.058 Uiso 1 1 calc R . .
C106 C 0.1522(2) 0.4420(3) 0.09118(13) 0.0370(9) Uani 1 1 d . . .
C107 C 0.1577(2) 0.4331(3) 0.13642(13) 0.0397(10) Uani 1 1 d . . .
H10E H 0.1558 0.3735 0.1493 0.048 Uiso 1 1 calc R . .
N108 N 0.16520(18) 0.5088(2) 0.15809(10) 0.0363(8) Uani 1 1 d . . .
C109 C 0.1670(2) 0.4989(3) 0.20242(12) 0.0374(10) Uani 1 1 d . . .
C110 C 0.1041(3) 0.4700(3) 0.21434(14) 0.0475(11) Uani 1 1 d . . .
H11A H 0.0604 0.4597 0.1933 0.057 Uiso 1 1 calc R . .
C111 C 0.1055(2) 0.4562(3) 0.25678(14) 0.0455(11) Uani 1 1 d . . .
H11B H 0.0629 0.4355 0.2648 0.055 Uiso 1 1 calc R . .
C112 C 0.1688(2) 0.4726(3) 0.28762(13) 0.0390(10) Uani 1 1 d . . .
C113 C 0.2315(2) 0.5018(3) 0.27598(13) 0.0404(10) Uani 1 1 d . . .
H11C H 0.2748 0.5134 0.2971 0.048 Uiso 1 1 calc R . .
C114 C 0.2306(2) 0.5140(3) 0.23337(13) 0.0406(10) Uani 1 1 d . . .
H11D H 0.2738 0.5328 0.2254 0.049 Uiso 1 1 calc R . .
S115 S 0.17379(7) 0.44683(8) 0.34198(3) 0.0454(3) Uani 1 1 d . . .
C116 C 0.0998(2) 0.5099(3) 0.35285(12) 0.0371(9) Uani 1 1 d . . .
C117 C 0.0667(2) 0.4730(3) 0.38341(13) 0.0386(10) Uani 1 1 d . . .
H11E H 0.0819 0.4138 0.3960 0.046 Uiso 1 1 calc R . .
C118 C 0.0118(2) 0.5221(3) 0.39550(13) 0.0381(10) Uani 1 1 d . . .
H11F H -0.0097 0.4970 0.4168 0.046 Uiso 1 1 calc R . .
C119 C -0.0122(2) 0.6074(3) 0.37687(12) 0.0322(9) Uani 1 1 d . . .
C120 C 0.0200(2) 0.6442(3) 0.34642(14) 0.0433(11) Uani 1 1 d . . .
H12A H 0.0039 0.7027 0.3335 0.052 Uiso 1 1 calc R . .
C121 C 0.0758(3) 0.5957(3) 0.33477(15) 0.0465(11) Uani 1 1 d . . .
H12B H 0.0980 0.6218 0.3140 0.056 Uiso 1 1 calc R . .
N122 N -0.07090(18) 0.6563(2) 0.38941(10) 0.0332(7) Uani 1 1 d . . .
C123 C -0.0545(2) 0.7292(3) 0.41343(13) 0.0408(10) Uani 1 1 d . . .
H12C H -0.0058 0.7515 0.4221 0.049 Uiso 1 1 calc R . .
C124 C -0.1142(2) 0.7755(3) 0.42647(13) 0.0390(10) Uani 1 1 d . . .
N125 N -0.17903(19) 0.7325(2) 0.41145(10) 0.0358(8) Uani 1 1 d . . .
C126 C -0.2364(3) 0.7681(3) 0.42325(13) 0.0440(11) Uani 1 1 d . . .
H12D H -0.2823 0.7381 0.4136 0.053 Uiso 1 1 calc R . .
C127 C -0.2327(3) 0.8467(3) 0.44878(15) 0.0516(12) Uani 1 1 d . . .
H12E H -0.2753 0.8699 0.4562 0.062 Uiso 1 1 calc R . .
C128 C -0.1677(3) 0.8903(3) 0.46318(16) 0.0586(14) Uani 1 1 d . . .
H12F H -0.1642 0.9443 0.4808 0.070 Uiso 1 1 calc R . .
C129 C -0.1061(3) 0.8550(3) 0.45191(16) 0.0575(13) Uani 1 1 d . . .
H12G H -0.0600 0.8845 0.4614 0.069 Uiso 1 1 calc R . .
N201 N 0.28157(19) 0.6085(2) 0.14011(10) 0.0361(8) Uani 1 1 d . . .
C202 C 0.3211(3) 0.5528(3) 0.12123(15) 0.0469(11) Uani 1 1 d . . .
H20A H 0.2968 0.5129 0.0989 0.056 Uiso 1 1 calc R . .
C203 C 0.3965(3) 0.5512(3) 0.13322(16) 0.0521(12) Uani 1 1 d . . .
H20B H 0.4234 0.5105 0.1194 0.062 Uiso 1 1 calc R . .
C204 C 0.4320(3) 0.6095(3) 0.16542(17) 0.0539(13) Uani 1 1 d . . .
H20C H 0.4837 0.6101 0.1736 0.065 Uiso 1 1 calc R . .
C205 C 0.3922(3) 0.6670(3) 0.18573(16) 0.0492(11) Uani 1 1 d . . .
H20D H 0.4158 0.7070 0.2082 0.059 Uiso 1 1 calc R . .
C206 C 0.3168(3) 0.6649(3) 0.17243(15) 0.0508(9) Uani 1 1 d . . .
C207 C 0.2681(3) 0.7200(3) 0.19116(15) 0.0522(9) Uani 1 1 d . . .
H20E H 0.2861 0.7618 0.2141 0.063 Uiso 1 1 calc R . .
N208 N 0.19966(19) 0.7098(2) 0.17537(10) 0.0346(8) Uani 1 1 d . . .
C209 C 0.1515(2) 0.7648(3) 0.19414(13) 0.0361(9) Uani 1 1 d . . .
C210 C 0.1341(3) 0.7374(3) 0.23138(15) 0.0508(9) Uani 1 1 d . . .
H21A H 0.1540 0.6812 0.2452 0.061 Uiso 1 1 calc R . .
C211 C 0.0878(3) 0.7922(3) 0.24849(15) 0.0522(9) Uani 1 1 d . . .
H21B H 0.0777 0.7744 0.2747 0.063 Uiso 1 1 calc R . .
C212 C 0.0560(2) 0.8719(3) 0.22827(13) 0.0399(10) Uani 1 1 d . . .
C213 C 0.0737(3) 0.8988(3) 0.19134(14) 0.0458(11) Uani 1 1 d . . .
H21C H 0.0531 0.9545 0.1773 0.055 Uiso 1 1 calc R . .
C214 C 0.1211(3) 0.8455(3) 0.17419(14) 0.0445(11) Uani 1 1 d . . .
H21D H 0.1328 0.8649 0.1486 0.053 Uiso 1 1 calc R . .
S215 S 0.0000 0.94787(11) 0.2500 0.0507(4) Uani 1 2 d S . .
N01 N 0.0912(4) 0.7079(4) -0.04444(18) 0.097(2) Uani 1 1 d . . .
C02 C 0.0498(4) 0.7659(5) -0.05308(18) 0.0661(15) Uani 1 1 d . . .
C03 C -0.0030(3) 0.8397(4) -0.06406(19) 0.0729(16) Uani 1 1 d . . .
H03A H -0.0383 0.8349 -0.0463 0.109 Uiso 1 1 calc R . .
H03B H -0.0285 0.8338 -0.0940 0.109 Uiso 1 1 calc R . .
H03C H 0.0216 0.9007 -0.0593 0.109 Uiso 1 1 calc R . .
B10 B 0.4094(7) 0.4074(9) 0.0369(4) 0.061(4) Uani 0.654(5) 1 d PD A 1
F11 F 0.4398(4) 0.4648(4) 0.0121(2) 0.092(2) Uani 0.654(5) 1 d PD A 1
F12 F 0.4071(3) 0.3179(4) 0.0190(2) 0.0709(15) Uani 0.654(5) 1 d PD A 1
F13 F 0.3404(6) 0.4390(9) 0.0379(4) 0.073(3) Uani 0.654(5) 1 d PD A 1
F14 F 0.4499(5) 0.4009(6) 0.0775(2) 0.111(3) Uani 0.654(5) 1 d PD A 1
B20 B 0.1023(5) 0.2264(6) 0.1995(3) 0.055(2) Uani 0.654(5) 1 d PD A 1
F21 F 0.1694(4) 0.2698(5) 0.2143(2) 0.0639(18) Uani 0.654(5) 1 d PD A 1
F22 F 0.0755(7) 0.2511(9) 0.1573(3) 0.069(4) Uani 0.654(5) 1 d PD A 1
F23 F 0.1102(5) 0.1290(6) 0.2016(4) 0.089(4) Uani 0.654(5) 1 d PD A 1
F24 F 0.0533(3) 0.2535(4) 0.22285(16) 0.0775(16) Uani 0.654(5) 1 d PD A 1
C401 C 0.3113(5) 0.2717(6) 0.1136(3) 0.100(3) Uiso 0.654(5) 1 d PG A 1
H40A H 0.3454 0.3218 0.1198 0.120 Uiso 0.654(5) 1 calc PR A 1
C402 C 0.2971(4) 0.2285(6) 0.0741(2) 0.100(3) Uiso 0.654(5) 1 d PG A 1
H40B H 0.3216 0.2490 0.0533 0.120 Uiso 0.654(5) 1 calc PR A 1
C403 C 0.2472(5) 0.1552(6) 0.0651(2) 0.102(4) Uiso 0.654(5) 1 d PG A 1
H40C H 0.2375 0.1257 0.0381 0.122 Uiso 0.654(5) 1 calc PR A 1
C404 C 0.2114(4) 0.1253(5) 0.0955(3) 0.124(5) Uiso 0.654(5) 1 d PG A 1
H40D H 0.1772 0.0752 0.0893 0.149 Uiso 0.654(5) 1 calc PR A 1
C405 C 0.2255(4) 0.1685(6) 0.1350(2) 0.105(4) Uiso 0.654(5) 1 d PG A 1
H40E H 0.2011 0.1480 0.1558 0.126 Uiso 0.654(5) 1 calc PR A 1
C406 C 0.2755(5) 0.2417(6) 0.1441(2) 0.113(4) Uiso 0.654(5) 1 d PG A 1
H40F H 0.2851 0.2713 0.1711 0.135 Uiso 0.654(5) 1 calc PR A 1
B10A B 0.3808(11) 0.3807(12) 0.0315(6) 0.061(8) Uani 0.346(5) 1 d PD A 2
F11A F 0.3866(6) 0.2945(7) 0.0503(4) 0.098(4) Uani 0.346(5) 1 d PD A 2
F12A F 0.3751(8) 0.3548(11) -0.0104(4) 0.126(5) Uani 0.346(5) 1 d PD A 2
F13A F 0.3170(11) 0.424(2) 0.0319(10) 0.100(10) Uani 0.346(5) 1 d PD A 2
F14A F 0.4405(9) 0.4350(15) 0.0476(9) 0.167(14) Uani 0.346(5) 1 d PD A 2
B20A B 0.1237(8) 0.1886(11) 0.1799(5) 0.056(5) Uani 0.346(5) 1 d PD A 2
F21A F 0.0704(12) 0.2508(18) 0.1623(8) 0.105(11) Uani 0.346(5) 1 d PD A 2
F22A F 0.1878(9) 0.2323(13) 0.1974(7) 0.158(10) Uani 0.346(5) 1 d PD A 2
F23A F 0.1285(9) 0.1191(12) 0.1521(5) 0.170(8) Uani 0.346(5) 1 d PD A 2
F24A F 0.1081(16) 0.1399(19) 0.2128(7) 0.126(11) Uani 0.346(5) 1 d PD A 2
N501 N 0.3129(8) 0.3137(10) 0.1415(5) 0.070(4) Uiso 0.346(5) 1 d P A 2
C502 C 0.2935(13) 0.2540(17) 0.1174(7) 0.086(6) Uiso 0.346(5) 1 d P A 2
C503 C 0.2751(12) 0.1853(15) 0.0860(6) 0.085(6) Uiso 0.346(5) 1 d P A 2
H50A H 0.2462 0.1361 0.0954 0.127 Uiso 0.346(5) 1 calc PR A 2
H50B H 0.3196 0.1576 0.0807 0.127 Uiso 0.346(5) 1 calc PR A 2
H50C H 0.2466 0.2138 0.0598 0.127 Uiso 0.346(5) 1 calc PR A 2

loop_
_atom_site_aniso_label
_atom_site_aniso_U_11
_atom_site_aniso_U_22
_atom_site_aniso_U_33
_atom_site_aniso_U_23
_atom_site_aniso_U_13
_atom_site_aniso_U_12
Fe1 0.0375(3) 0.0334(3) 0.0293(3) 0.0017(2) 0.0091(2) 0.0007(3)
N101 0.0363(19) 0.0351(18) 0.0335(18) 0.0010(14) 0.0106(15) -0.0010(15)
C102 0.047(3) 0.038(2) 0.033(2) 0.0012(18) 0.0096(19) -0.002(2)
C103 0.063(3) 0.057(3) 0.032(2) -0.007(2) 0.013(2) -0.003(2)
C104 0.070(3) 0.044(3) 0.048(3) -0.014(2) 0.017(2) -0.003(2)
C105 0.059(3) 0.037(2) 0.052(3) -0.002(2) 0.019(2) -0.001(2)
C106 0.039(2) 0.036(2) 0.036(2) 0.0015(18) 0.0093(18) 0.0019(19)
C107 0.045(3) 0.036(2) 0.039(2) 0.0099(19) 0.013(2) 0.0004(19)
N108 0.0354(19) 0.0406(19) 0.0334(18) 0.0045(15) 0.0094(15) 0.0040(16)
C109 0.044(3) 0.038(2) 0.030(2) 0.0085(18) 0.0081(19) 0.0023(19)
C110 0.040(3) 0.063(3) 0.037(2) 0.010(2) 0.005(2) 0.001(2)
C111 0.037(2) 0.061(3) 0.040(2) 0.011(2) 0.012(2) 0.003(2)
C112 0.047(3) 0.040(2) 0.031(2) 0.0069(18) 0.0122(19) 0.011(2)
C113 0.042(3) 0.042(2) 0.035(2) 0.0054(19) 0.0058(19) 0.002(2)
C114 0.041(2) 0.042(2) 0.040(2) 0.0118(19) 0.011(2) 0.003(2)
S115 0.0517(7) 0.0522(7) 0.0336(6) 0.0115(5) 0.0130(5) 0.0183(6)
C116 0.043(2) 0.038(2) 0.028(2) 0.0011(17) 0.0043(18) 0.0044(19)
C117 0.046(3) 0.035(2) 0.033(2) 0.0094(17) 0.0059(19) 0.0031(19)
C118 0.040(2) 0.040(2) 0.036(2) 0.0072(18) 0.0100(19) 0.0024(19)
C119 0.034(2) 0.034(2) 0.0269(19) -0.0003(16) 0.0025(16) 0.0006(17)
C120 0.051(3) 0.033(2) 0.049(3) 0.0083(19) 0.020(2) 0.008(2)
C121 0.058(3) 0.039(2) 0.049(3) 0.012(2) 0.025(2) 0.009(2)
N122 0.0387(19) 0.0291(16) 0.0315(17) -0.0001(14) 0.0077(15) 0.0020(15)
C123 0.045(3) 0.038(2) 0.038(2) -0.0053(19) 0.0052(19) -0.004(2)
C124 0.049(3) 0.034(2) 0.031(2) -0.0003(17) 0.0040(19) 0.003(2)
N125 0.045(2) 0.0349(18) 0.0271(17) 0.0008(14) 0.0084(15) 0.0051(16)
C126 0.048(3) 0.048(3) 0.037(2) 0.000(2) 0.011(2) 0.010(2)
C127 0.061(3) 0.049(3) 0.045(3) -0.005(2) 0.015(2) 0.017(2)
C128 0.068(4) 0.045(3) 0.059(3) -0.020(2) 0.008(3) 0.012(3)
C129 0.064(3) 0.048(3) 0.057(3) -0.017(2) 0.008(3) 0.000(3)
N201 0.041(2) 0.0359(18) 0.0335(18) -0.0001(15) 0.0129(15) -0.0008(16)
C202 0.050(3) 0.048(3) 0.045(3) 0.001(2) 0.015(2) 0.009(2)
C203 0.041(3) 0.052(3) 0.067(3) 0.003(3) 0.020(2) 0.003(2)
C204 0.035(3) 0.049(3) 0.075(4) 0.005(3) 0.009(2) 0.002(2)
C205 0.041(3) 0.045(3) 0.060(3) -0.003(2) 0.008(2) -0.005(2)
C206 0.066(2) 0.0441(18) 0.0489(19) 0.0103(15) 0.0258(17) 0.0125(17)
C207 0.077(3) 0.0430(18) 0.0448(19) 0.0112(15) 0.0296(18) 0.0118(18)
N208 0.037(2) 0.0339(18) 0.0342(18) 0.0042(14) 0.0100(15) -0.0002(15)
C209 0.039(2) 0.032(2) 0.037(2) -0.0029(17) 0.0084(18) -0.0037(18)
C210 0.066(2) 0.0441(18) 0.0489(19) 0.0103(15) 0.0258(17) 0.0125(17)
C211 0.077(3) 0.0430(18) 0.0448(19) 0.0112(15) 0.0296(18) 0.0118(18)
C212 0.052(3) 0.031(2) 0.040(2) -0.0040(19) 0.018(2) -0.005(2)
C213 0.067(3) 0.028(2) 0.047(3) 0.0055(18) 0.023(2) 0.005(2)
C214 0.064(3) 0.035(2) 0.041(2) 0.0053(19) 0.025(2) 0.002(2)
S215 0.0788(13) 0.0273(7) 0.0581(10) 0.000 0.0399(9) 0.000
N01 0.125(5) 0.082(4) 0.075(4) -0.030(3) 0.008(3) 0.032(4)
C02 0.081(4) 0.066(4) 0.054(3) -0.016(3) 0.022(3) -0.005(3)
C03 0.077(4) 0.079(4) 0.069(4) -0.003(3) 0.029(3) 0.004(3)
B10 0.061(11) 0.046(8) 0.075(9) 0.004(7) 0.014(7) 0.011(8)
F11 0.079(4) 0.082(4) 0.126(6) 0.023(4) 0.047(4) 0.016(3)
F12 0.081(4) 0.050(3) 0.084(4) -0.008(3) 0.025(3) 0.003(3)
F13 0.082(7) 0.068(5) 0.074(5) 0.009(4) 0.031(5) 0.021(5)
F14 0.155(7) 0.111(6) 0.064(4) -0.006(3) 0.018(4) 0.079(5)
B20 0.064(7) 0.046(5) 0.053(6) 0.005(5) 0.009(6) -0.015(5)
F21 0.055(3) 0.073(4) 0.056(3) 0.013(3) -0.002(2) -0.014(3)
F22 0.083(8) 0.073(8) 0.050(5) 0.003(4) 0.012(5) -0.025(6)
F23 0.052(4) 0.047(4) 0.168(11) 0.030(5) 0.028(5) -0.003(3)
F24 0.074(3) 0.086(4) 0.077(4) 0.005(3) 0.026(3) -0.009(3)
B10A 0.09(2) 0.036(12) 0.071(15) -0.003(10) 0.038(14) 0.031(14)
F11A 0.100(9) 0.069(7) 0.126(11) 0.017(7) 0.027(8) 0.005(6)
F12A 0.145(13) 0.150(13) 0.091(9) -0.030(9) 0.046(9) 0.037(11)
F13A 0.067(12) 0.111(16) 0.122(15) -0.016(10) 0.027(11) 0.015(11)
F14A 0.103(16) 0.15(2) 0.29(4) -0.12(2) 0.12(2) -0.072(14)
B20A 0.054(12) 0.055(12) 0.049(11) 0.012(10) -0.008(9) -0.018(10)
F21A 0.050(11) 0.077(17) 0.15(2) 0.013(14) -0.045(12) 0.001(10)
F22A 0.091(13) 0.102(14) 0.24(3) 0.067(14) -0.043(14) -0.040(11)
F23A 0.172(15) 0.202(18) 0.099(11) -0.046(11) -0.041(10) 0.072(13)
F24A 0.144(19) 0.16(2) 0.071(9) 0.016(11) 0.018(10) -0.003(15)

loop_
_atom_type_symbol
_atom_type_description
_atom_type_scat_dispersion_real
_atom_type_scat_dispersion_imag
_atom_type_scat_source
C C 0.0033 0.0016 'International Tables Vol C Tables 4.2.6.8 and 6.1.1.4'
H H 0.0000 0.0000 'International Tables Vol C Tables 4.2.6.8 and 6.1.1.4'
B B 0.0013 0.0007 'International Tables Vol C Tables 4.2.6.8 and 6.1.1.4'
N N 0.0061 0.0033 'International Tables Vol C Tables 4.2.6.8 and 6.1.1.4'
F F 0.0171 0.0103 'International Tables Vol C Tables 4.2.6.8 and 6.1.1.4'
S S 0.1246 0.1234 'International Tables Vol C Tables 4.2.6.8 and 6.1.1.4'
Fe Fe 0.3463 0.8444 'International Tables Vol C Tables 4.2.6.8 and 6.1.1.4'

loop_
_geom_angle_atom_site_label_1
_geom_angle_atom_site_label_2
_geom_angle_atom_site_label_3
_geom_angle
_geom_angle_site_symmetry_1
_geom_angle_site_symmetry_3
_geom_angle_publ_flag
N122 Fe1 N125 81.16(14) 2 2 ?
N122 Fe1 N201 172.74(14) 2 . ?
N125 Fe1 N201 92.42(14) 2 . ?
N122 Fe1 N101 89.67(14) 2 . ?
N125 Fe1 N101 93.36(14) 2 . ?
N201 Fe1 N101 94.09(14) . . ?
N122 Fe1 N108 96.78(14) 2 . ?
N125 Fe1 N108 174.30(14) 2 . ?
N201 Fe1 N108 89.93(14) . . ?
N101 Fe1 N108 81.29(14) . . ?
N122 Fe1 N208 95.33(14) 2 . ?
N125 Fe1 N208 88.83(13) 2 . ?
N201 Fe1 N208 81.09(14) . . ?
N101 Fe1 N208 174.80(14) . . ?
N108 Fe1 N208 96.67(14) . . ?
C102 N101 C106 117.5(3) . . ?
C102 N101 Fe1 129.0(3) . . ?
C106 N101 Fe1 113.4(3) . . ?
N101 C102 C103 123.0(4) . . ?
N101 C102 H10A 118.5 . . ?
C103 C102 H10A 118.5 . . ?
C102 C103 C104 119.5(4) . . ?
C102 C103 H10B 120.2 . . ?
C104 C103 H10B 120.2 . . ?
C105 C104 C103 118.2(4) . . ?
C105 C104 H10C 120.9 . . ?
C103 C104 H10C 120.9 . . ?
C104 C105 C106 120.0(4) . . ?
C104 C105 H10D 120.0 . . ?
C106 C105 H10D 120.0 . . ?
N101 C106 C105 121.7(4) . . ?
N101 C106 C107 113.1(4) . . ?
C105 C106 C107 125.1(4) . . ?
N108 C107 C106 117.1(4) . . ?
N108 C107 H10E 121.4 . . ?
C106 C107 H10E 121.4 . . ?
C107 N108 C109 116.3(3) . . ?
C107 N108 Fe1 114.9(3) . . ?
C109 N108 Fe1 128.8(3) . . ?
C114 C109 C110 119.6(4) . . ?
C114 C109 N108 121.3(4) . . ?
C110 C109 N108 119.1(4) . . ?
C111 C110 C109 120.0(4) . . ?
C111 C110 H11A 120.0 . . ?
C109 C110 H11A 120.0 . . ?
C110 C111 C112 120.3(4) . . ?
C110 C111 H11B 119.9 . . ?
C112 C111 H11B 119.9 . . ?
C111 C112 C113 120.0(4) . . ?
C111 C112 S115 120.9(3) . . ?
C113 C112 S115 118.8(3) . . ?
C112 C113 C114 119.9(4) . . ?
C112 C113 H11C 120.1 . . ?
C114 C113 H11C 120.1 . . ?
C109 C114 C113 120.3(4) . . ?
C109 C114 H11D 119.9 . . ?
C113 C114 H11D 119.9 . . ?
C116 S115 C112 103.58(19) . . ?
C121 C116 C117 118.5(4) . . ?
C121 C116 S115 124.0(3) . . ?
C117 C116 S115 117.4(3) . . ?
C118 C117 C116 120.3(4) . . ?
C118 C117 H11E 119.8 . . ?
C116 C117 H11E 119.8 . . ?
C117 C118 C119 120.6(4) . . ?
C117 C118 H11F 119.7 . . ?
C119 C118 H11F 119.7 . . ?
C120 C119 C118 119.5(4) . . ?
C120 C119 N122 121.0(3) . . ?
C118 C119 N122 119.5(4) . . ?
C119 C120 C121 119.9(4) . . ?
C119 C120 H12A 120.0 . . ?
C121 C120 H12A 120.0 . . ?
C116 C121 C120 121.2(4) . . ?
C116 C121 H12B 119.4 . . ?
C120 C121 H12B 119.4 . . ?
C123 N122 C119 117.8(4) . . ?
C123 N122 Fe1 115.1(3) . 2 ?
C119 N122 Fe1 127.1(2) . 2 ?
N122 C123 C124 116.6(4) . . ?
N122 C123 H12C 121.7 . . ?
C124 C123 H12C 121.7 . . ?
N125 C124 C129 123.1(4) . . ?
N125 C124 C123 112.9(4) . . ?
C129 C124 C123 124.1(4) . . ?
C126 N125 C124 116.9(4) . . ?
C126 N125 Fe1 128.9(3) . 2 ?
C124 N125 Fe1 114.1(3) . 2 ?
N125 C126 C127 123.4(5) . . ?
N125 C126 H12D 118.3 . . ?
C127 C126 H12D 118.3 . . ?
C128 C127 C126 119.3(5) . . ?
C128 C127 H12E 120.4 . . ?
C126 C127 H12E 120.4 . . ?
C127 C128 C129 119.3(4) . . ?
C127 C128 H12F 120.4 . . ?
C129 C128 H12F 120.4 . . ?
C124 C129 C128 118.0(5) . . ?
C124 C129 H12G 121.0 . . ?
C128 C129 H12G 121.0 . . ?
C202 N201 C206 118.6(4) . . ?
C202 N201 Fe1 127.7(3) . . ?
C206 N201 Fe1 113.6(3) . . ?
N201 C202 C203 122.1(4) . . ?
N201 C202 H20A 119.0 . . ?
C203 C202 H20A 119.0 . . ?
C204 C203 C202 119.2(5) . . ?
C204 C203 H20B 120.4 . . ?
C202 C203 H20B 120.4 . . ?
C203 C204 C205 119.8(4) . . ?
C203 C204 H20C 120.1 . . ?
C205 C204 H20C 120.1 . . ?
C204 C205 C206 118.3(5) . . ?
C204 C205 H20D 120.8 . . ?
C206 C205 H20D 120.8 . . ?
N201 C206 C205 122.0(4) . . ?
N201 C206 C207 113.5(5) . . ?
C205 C206 C207 124.4(5) . . ?
N208 C207 C206 116.9(5) . . ?
N208 C207 H20E 121.6 . . ?
C206 C207 H20E 121.6 . . ?
C207 N208 C209 116.6(4) . . ?
C207 N208 Fe1 114.7(3) . . ?
C209 N208 Fe1 128.6(3) . . ?
C214 C209 C210 119.2(4) . . ?
C214 C209 N208 119.3(4) . . ?
C210 C209 N208 121.5(4) . . ?
C209 C210 C211 119.8(4) . . ?
C209 C210 H21A 120.1 . . ?
C211 C210 H21A 120.1 . . ?
C212 C211 C210 121.3(4) . . ?
C212 C211 H21B 119.3 . . ?
C210 C211 H21B 119.3 . . ?
C213 C212 C211 118.5(4) . . ?
C213 C212 S215 118.0(3) . . ?
C211 C212 S215 123.2(3) . . ?
C212 C213 C214 120.8(4) . . ?
C212 C213 H21C 119.6 . . ?
C214 C213 H21C 119.6 . . ?
C209 C214 C213 120.3(4) . . ?
C209 C214 H21D 119.9 . . ?
C213 C214 H21D 119.9 . . ?
C212 S215 C212 104.8(3) 2 . ?
N01 C02 C03 179.9(9) . . ?
C02 C03 H03A 109.5 . . ?
C02 C03 H03B 109.5 . . ?
H03A C03 H03B 109.5 . . ?
C02 C03 H03C 109.5 . . ?
H03A C03 H03C 109.5 . . ?
H03B C03 H03C 109.5 . . ?
F14 B10 F11 113.1(11) . . ?
F14 B10 F13 108.4(11) . . ?
F11 B10 F13 110.4(10) . . ?
F14 B10 F12 107.2(9) . . ?
F11 B10 F12 106.0(9) . . ?
F13 B10 F12 111.6(11) . . ?
F24 B20 F21 111.2(7) . . ?
F24 B20 F22 109.6(9) . . ?
F21 B20 F22 108.4(9) . . ?
F24 B20 F23 109.2(8) . . ?
F21 B20 F23 110.3(9) . . ?
F22 B20 F23 108.1(10) . . ?
C402 C401 C406 120.0 . . ?
C402 C401 H40A 120.0 . . ?
C406 C401 H40A 120.0 . . ?
C403 C402 C401 120.0 . . ?
C403 C402 H40B 120.0 . . ?
C401 C402 H40B 120.0 . . ?
C402 C403 C404 120.0 . . ?
C402 C403 H40C 120.0 . . ?
C404 C403 H40C 120.0 . . ?
C405 C404 C403 120.0 . . ?
C405 C404 H40D 120.0 . . ?
C403 C404 H40D 120.0 . . ?
C404 C405 C406 120.0 . . ?
C404 C405 H40E 120.0 . . ?
C406 C405 H40E 120.0 . . ?
C405 C406 C401 120.0 . . ?
C405 C406 H40F 120.0 . . ?
C401 C406 H40F 120.0 . . ?
F13A B10A F11A 112.6(19) . . ?
F13A B10A F14A 113.1(19) . . ?
F11A B10A F14A 111.4(19) . . ?
F13A B10A F12A 105.5(18) . . ?
F11A B10A F12A 100.4(14) . . ?
F14A B10A F12A 113(2) . . ?
F23A B20A F21A 110.8(16) . . ?
F23A B20A F22A 114.6(17) . . ?
F21A B20A F22A 112.0(16) . . ?
F23A B20A F24A 102.2(16) . . ?
F21A B20A F24A 113(2) . . ?
F22A B20A F24A 104.0(17) . . ?
N501 C502 C503 174(2) . . ?
C502 C503 H50A 109.5 . . ?
C502 C503 H50B 109.5 . . ?
H50A C503 H50B 109.5 . . ?
C502 C503 H50C 109.5 . . ?
H50A C503 H50C 109.5 . . ?
H50B C503 H50C 109.5 . . ?

loop_
_geom_bond_atom_site_label_1
_geom_bond_atom_site_label_2
_geom_bond_distance
_geom_bond_site_symmetry_2
_geom_bond_publ_flag
Fe1 N122 1.960(3) 2 ?
Fe1 N125 1.975(3) 2 ?
Fe1 N201 1.975(4) . ?
Fe1 N101 1.977(3) . ?
Fe1 N108 1.977(3) . ?
Fe1 N208 1.984(3) . ?
N101 C102 1.337(5) . ?
N101 C106 1.370(5) . ?
C102 C103 1.382(6) . ?
C102 H10A 0.9500 . ?
C103 C104 1.382(7) . ?
C103 H10B 0.9500 . ?
C104 C105 1.381(6) . ?
C104 H10C 0.9500 . ?
C105 C106 1.381(6) . ?
C105 H10D 0.9500 . ?
C106 C107 1.452(6) . ?
C107 N108 1.276(5) . ?
C107 H10E 0.9500 . ?
N108 C109 1.438(5) . ?
C109 C114 1.390(6) . ?
C109 C110 1.395(6) . ?
C110 C111 1.385(6) . ?
C110 H11A 0.9500 . ?
C111 C112 1.386(6) . ?
C111 H11B 0.9500 . ?
C112 C113 1.389(6) . ?
C112 S115 1.783(4) . ?
C113 C114 1.390(6) . ?
C113 H11C 0.9500 . ?
C114 H11D 0.9500 . ?
S115 C116 1.766(4) . ?
C116 C121 1.383(6) . ?
C116 C117 1.395(6) . ?
C117 C118 1.382(6) . ?
C117 H11E 0.9500 . ?
C118 C119 1.385(5) . ?
C118 H11F 0.9500 . ?
C119 C120 1.380(6) . ?
C119 N122 1.448(5) . ?
C120 C121 1.386(6) . ?
C120 H12A 0.9500 . ?
C121 H12B 0.9500 . ?
N122 C123 1.291(5) . ?
N122 Fe1 1.960(3) 2 ?
C123 C124 1.453(6) . ?
C123 H12C 0.9500 . ?
C124 N125 1.354(5) . ?
C124 C129 1.388(6) . ?
N125 C126 1.334(5) . ?
N125 Fe1 1.975(3) 2 ?
C126 C127 1.384(6) . ?
C126 H12D 0.9500 . ?
C127 C128 1.358(7) . ?
C127 H12E 0.9500 . ?
C128 C129 1.393(7) . ?
C128 H12F 0.9500 . ?
C129 H12G 0.9500 . ?
N201 C202 1.334(5) . ?
N201 C206 1.363(6) . ?
C202 C203 1.386(6) . ?
C202 H20A 0.9500 . ?
C203 C204 1.378(7) . ?
C203 H20B 0.9500 . ?
C204 C205 1.380(7) . ?
C204 H20C 0.9500 . ?
C205 C206 1.388(7) . ?
C205 H20D 0.9500 . ?
C206 C207 1.448(7) . ?
C207 N208 1.282(6) . ?
C207 H20E 0.9500 . ?
N208 C209 1.440(5) . ?
C209 C214 1.376(6) . ?
C209 C210 1.381(6) . ?
C210 C211 1.383(6) . ?
C210 H21A 0.9500 . ?
C211 C212 1.376(6) . ?
C211 H21B 0.9500 . ?
C212 C213 1.372(6) . ?
C212 S215 1.772(4) . ?
C213 C214 1.388(6) . ?
C213 H21C 0.9500 . ?
C214 H21D 0.9500 . ?
S215 C212 1.772(4) 2 ?
N01 C02 1.126(7) . ?
C02 C03 1.435(9) . ?
C03 H03A 0.9800 . ?
C03 H03B 0.9800 . ?
C03 H03C 0.9800 . ?
B10 F14 1.360(13) . ?
B10 F11 1.365(13) . ?
B10 F13 1.387(13) . ?
B10 F12 1.397(13) . ?
B20 F24 1.382(11) . ?
B20 F21 1.390(10) . ?
B20 F22 1.391(12) . ?
B20 F23 1.393(12) . ?
C401 C402 1.3900 . ?
C401 C406 1.3900 . ?
C401 H40A 0.9500 . ?
C402 C403 1.3900 . ?
C402 H40B 0.9500 . ?
C403 C404 1.3900 . ?
C403 H40C 0.9500 . ?
C404 C405 1.3900 . ?
C404 H40D 0.9500 . ?
C405 C406 1.3900 . ?
C405 H40E 0.9500 . ?
C406 H40F 0.9500 . ?
B10A F13A 1.357(17) . ?
B10A F11A 1.365(16) . ?
B10A F14A 1.367(17) . ?
B10A F12A 1.386(17) . ?
B20A F23A 1.356(16) . ?
B20A F21A 1.361(16) . ?
B20A F22A 1.361(15) . ?
B20A F24A 1.363(17) . ?
N501 C502 1.15(2) . ?
C502 C503 1.40(3) . ?
C503 H50A 0.9800 . ?
C503 H50B 0.9800 . ?
C503 H50C 0.9800 . ?
